data_4509721
loop_
_publ_author_name
'Yang, En-Cui'
'Chan, Ya-Nan'
'Liu, Hui'
'Wang, Zhi-Chao'
'Zhao, Xiao-Jun'

_publ_section_title
;
 Unusual Polymeric ZnII/CdIIComplexes with 2,6-Diaminopurine by
 Synergistic Coordination of Nucleobases and Polycarboxylate Anions:
 Binding Behavior, Self-Assembled Pattern of the Nucleobase, and
 Luminscent Properties
;
_journal_issue 11
_journal_name_full 'Crystal Growth &amp; Design'
_journal_page_first 4933
_journal_paper_doi 10.1021/cg9007119
_journal_volume 9
_journal_year 2009
_chemical_formula_sum 'C17 H19 Cd N6 O9'
_chemical_formula_weight 563.78
_chemical_name_systematic
; 
 ? 
;
_space_group_IT_number 14
_symmetry_cell_setting monoclinic
_symmetry_space_group_name_Hall '-P 2ybc'
_symmetry_space_group_name_H-M 'P 1 21/c 1'
_atom_sites_solution_hydrogens geom
_atom_sites_solution_primary direct
_atom_sites_solution_secondary difmap
_audit_creation_method SHELXL-97
_cell_angle_alpha 90.00
_cell_angle_beta 106.97
_cell_angle_gamma 90.00
_cell_formula_units_Z 4
_cell_length_a 11.0461(3)
_cell_length_b 24.5548(6)
_cell_length_c 7.8992(2)
_cell_measurement_reflns_used 8619
_cell_measurement_temperature 296(2)
_cell_measurement_theta_max 0.00
_cell_measurement_theta_min 0.00
_cell_volume 2049.25(9)
_computing_cell_refinement 'Bruker SMART'
_computing_data_collection 'Bruker SMART'
_computing_data_reduction 'Bruker SAINT'
_computing_molecular_graphics 'Bruker SHELXTL'
_computing_publication_material 'Bruker SHELXTL'
_computing_structure_refinement 'SHELXL-97 (Sheldrick, 1997)'
_computing_structure_solution 'SHELXS-97 (Sheldrick, 1990)'
_diffrn_ambient_temperature 296(2)
_diffrn_measured_fraction_theta_full 1.000
_diffrn_measured_fraction_theta_max 1.000
_diffrn_measurement_device_type 'CCD area detector'
_diffrn_measurement_method 'phi and omega scans'
_diffrn_radiation_monochromator graphite
_diffrn_radiation_source 'fine-focus sealed tube'
_diffrn_radiation_type MoK\a
_diffrn_radiation_wavelength 0.71073
_diffrn_reflns_av_R_equivalents 0.0159
_diffrn_reflns_av_sigmaI/netI 0.0173
_diffrn_reflns_limit_h_max 11
_diffrn_reflns_limit_h_min -13
_diffrn_reflns_limit_k_max 26
_diffrn_reflns_limit_k_min -29
_diffrn_reflns_limit_l_max 9
_diffrn_reflns_limit_l_min -6
_diffrn_reflns_number 10435
_diffrn_reflns_theta_full 25.01
_diffrn_reflns_theta_max 25.01
_diffrn_reflns_theta_min 1.66
_exptl_absorpt_coefficient_mu 1.132
_exptl_absorpt_correction_T_max 0.8762
_exptl_absorpt_correction_T_min 0.8397
_exptl_absorpt_correction_type multi-scan
_exptl_absorpt_process_details SADABS
_exptl_crystal_colour COLOURLESS
_exptl_crystal_density_diffrn 1.827
_exptl_crystal_density_meas ?
_exptl_crystal_density_method 'not measured'
_exptl_crystal_description BLOCK
_exptl_crystal_F_000 1132
_exptl_crystal_size_max 0.16
_exptl_crystal_size_mid 0.13
_exptl_crystal_size_min 0.12
_refine_diff_density_max 0.431
_refine_diff_density_min -0.397
_refine_diff_density_rms 0.068
_refine_ls_extinction_method none
_refine_ls_goodness_of_fit_ref 1.054
_refine_ls_hydrogen_treatment constr
_refine_ls_matrix_type full
_refine_ls_number_parameters 308
_refine_ls_number_reflns 3616
_refine_ls_number_restraints 6
_refine_ls_restrained_S_all 1.054
_refine_ls_R_factor_all 0.0240
_refine_ls_R_factor_gt 0.0217
_refine_ls_shift/su_max 0.001
_refine_ls_shift/su_mean 0.000
_refine_ls_structure_factor_coef Fsqd
_refine_ls_weighting_details 'calc w=1/[\s^2^(Fo^2^)+(0.0272P)^2^+1.7233P] where P=(Fo^2^+2Fc^2^)/3'
_refine_ls_weighting_scheme calc
_refine_ls_wR_factor_gt 0.0553
_refine_ls_wR_factor_ref 0.0567
_reflns_number_gt 3360
_reflns_number_total 3616
_reflns_threshold_expression >2sigma(I)
_cod_data_source_file cg9007119sup1.cif
_cod_data_source_block Complex6
_cod_depositor_comments
;
The following automatic conversions were performed:

'_symmetry_cell_setting' value 'Monoclinic' changed to 'monoclinic'
according to /home/saulius/struct/CIF-dictionaries/cif_core.dic
dictionary named 'cif_core.dic' version 2.4.2 from
2011-04-26.

'_exptl_absorpt_correction_type' value 'MULTI-SCAN'
changed to 'multi-scan' according to
/home/saulius/struct/CIF-dictionaries/cif_core.dic dictionary named
'cif_core.dic' version 2.4.2 from 2011-04-26.

Automatic conversion script
Id: cif_fix_values 1891 2012-01-12 08:04:46Z andrius 

The following automatic conversions were performed:

'_exptl_crystal_density_meas' value 'NONE' was changed to '?' - the
value is perceived as not measured.

Automatic conversion script
Id: cif_fix_values 3008 2015-01-20 13:52:24Z robertas 
;
_cod_original_cell_volume 2049.29(9)
_cod_original_sg_symbol_H-M P2(1)/c
_cod_database_code 4509721

loop_
_symmetry_equiv_pos_as_xyz
'x, y, z'
'-x, y+1/2, -z+1/2'
'-x, -y, -z'
'x, -y-1/2, z-1/2'

loop_
_atom_site_label
_atom_site_type_symbol
_atom_site_fract_x
_atom_site_fract_y
_atom_site_fract_z
_atom_site_U_iso_or_equiv
_atom_site_adp_type
_atom_site_occupancy
_atom_site_symmetry_multiplicity
_atom_site_calc_flag
_atom_site_refinement_flags
_atom_site_disorder_assembly
_atom_site_disorder_group
Cd1 Cd 0.742933(14) 0.668925(6) 0.34730(2) 0.02641(7) Uani 1 1 d U . .
O1 O 0.58599(15) 0.73501(7) 0.2393(3) 0.0445(5) Uani 1 1 d . . .
O2 O 0.51962(15) 0.65448(7) 0.2903(3) 0.0403(4) Uani 1 1 d . . .
O3 O 0.89303(16) 0.75853(8) 0.4069(3) 0.0456(5) Uani 1 1 d . . .
O4 O 0.95671(16) 0.67416(7) 0.4658(3) 0.0415(4) Uani 1 1 d . . .
O5 O 0.74011(18) 0.57416(8) 0.8550(3) 0.0519(5) Uani 1 1 d . . .
O6 O 0.78066(17) 0.48603(7) 0.8489(3) 0.0437(4) Uani 1 1 d . . .
O7 O 0.72655(19) 0.68614(8) 0.6281(2) 0.0478(5) Uani 1 1 d . . .
H7A H 0.6477 0.6916 0.6096 0.072 Uiso 1 1 d R . .
H7B H 0.7770 0.7079 0.6983 0.072 Uiso 1 1 d R . .
O8 O 0.7655(2) 0.66464(8) 0.0676(3) 0.0573(6) Uani 1 1 d . . .
H8A H 0.7979 0.6899 0.0215 0.086 Uiso 1 1 d R . .
H8B H 0.7564 0.6338 0.0167 0.086 Uiso 1 1 d R . .
N1 N 1.01182(17) 0.49442(7) 0.2362(2) 0.0258(4) Uani 1 1 d . . .
H1 H 1.0780 0.4957 0.1999 0.031 Uiso 1 1 calc R . .
N2 N 1.0268(2) 0.40127(8) 0.2223(3) 0.0384(5) Uani 1 1 d . . .
H2A H 1.1042 0.4055 0.2080 0.058 Uiso 1 1 d R . .
H2B H 1.0173 0.3690 0.2706 0.058 Uiso 1 1 d R . .
N3 N 0.86223(18) 0.43715(7) 0.3113(3) 0.0291(4) Uani 1 1 d . . .
N6 N 1.01825(19) 0.58786(8) 0.2496(3) 0.0372(5) Uani 1 1 d . . .
H6A H 1.0863 0.5869 0.2176 0.045 Uiso 1 1 calc R . .
H6B H 0.9878 0.6186 0.2693 0.045 Uiso 1 1 calc R . .
N7 N 0.76959(17) 0.57427(8) 0.3651(3) 0.0280(4) Uani 1 1 d . . .
N9 N 0.70620(17) 0.48977(8) 0.3963(3) 0.0296(4) Uani 1 1 d . . .
H9 H 0.6614 0.4638 0.4200 0.036 Uiso 1 1 calc R . .
C2 C 0.9640(2) 0.44434(9) 0.2581(3) 0.0268(5) Uani 1 1 d . . .
C4 C 0.81135(19) 0.48419(9) 0.3404(3) 0.0245(4) Uani 1 1 d . . .
C5 C 0.85090(19) 0.53701(9) 0.3220(3) 0.0238(4) Uani 1 1 d . . .
C6 C 0.9606(2) 0.54207(9) 0.2686(3) 0.0246(5) Uani 1 1 d . . .
C8 C 0.6856(2) 0.54371(10) 0.4076(3) 0.0315(5) Uani 1 1 d . . .
H8 H 0.6183 0.5578 0.4421 0.038 Uiso 1 1 calc R . .
C10 C 0.4975(2) 0.70302(10) 0.2374(3) 0.0313(5) Uani 1 1 d . . .
C11 C 0.3629(2) 0.72194(9) 0.1719(3) 0.0295(5) Uani 1 1 d . . .
C12 C 0.2646(2) 0.68489(11) 0.1259(4) 0.0431(7) Uani 1 1 d . . .
H12 H 0.2820 0.6478 0.1400 0.052 Uiso 1 1 calc R . .
C13 C 0.3349(2) 0.77698(10) 0.1567(4) 0.0418(6) Uani 1 1 d . . .
H13 H 0.4000 0.8024 0.1892 0.050 Uiso 1 1 calc R . .
C14 C 0.9792(2) 0.72458(10) 0.4658(3) 0.0309(5) Uani 1 1 d . . .
C15 C 1.1137(2) 0.74301(9) 0.5414(3) 0.0280(5) Uani 1 1 d . . .
C16 C 1.1414(2) 0.79789(10) 0.5594(4) 0.0397(6) Uani 1 1 d . . .
H16 H 1.0765 0.8234 0.5265 0.048 Uiso 1 1 calc R . .
C17 C 1.2109(2) 0.70553(10) 0.5934(4) 0.0427(7) Uani 1 1 d . . .
H17 H 1.1929 0.6685 0.5858 0.051 Uiso 1 1 calc R . .
C18 C 0.7167(2) 0.52527(10) 0.8779(3) 0.0305(5) Uani 1 1 d . . .
C19 C 0.6040(2) 0.51237(9) 0.9413(3) 0.0283(5) Uani 1 1 d . . .
C20 C 0.5734(2) 0.45862(10) 0.9636(3) 0.0329(5) Uani 1 1 d . . .
H20 H 0.6226 0.4307 0.9389 0.040 Uiso 1 1 calc R . .
C21 C 0.5299(2) 0.55378(10) 0.9776(3) 0.0331(5) Uani 1 1 d . . .
H21 H 0.5496 0.5899 0.9624 0.040 Uiso 1 1 calc R . .
O9 O 0.4625(3) 0.59555(11) 0.5660(5) 0.0555(13) Uani 0.746(8) 1 d P A 1
O9' O 0.3878(10) 0.5854(4) 0.4279(15) 0.059(4) Uani 0.254(8) 1 d P A 2

loop_
_atom_site_aniso_label
_atom_site_aniso_U_11
_atom_site_aniso_U_22
_atom_site_aniso_U_33
_atom_site_aniso_U_23
_atom_site_aniso_U_13
_atom_site_aniso_U_12
Cd1 0.01733(10) 0.02690(10) 0.03425(11) -0.00129(7) 0.00633(7) 0.00134(6)
O1 0.0215(9) 0.0460(11) 0.0655(12) 0.0184(9) 0.0118(8) 0.0030(8)
O2 0.0238(9) 0.0327(9) 0.0619(12) 0.0061(8) 0.0085(8) 0.0072(7)
O3 0.0234(9) 0.0463(11) 0.0582(12) 0.0006(9) -0.0020(8) 0.0049(8)
O4 0.0240(9) 0.0330(10) 0.0651(13) -0.0092(8) 0.0093(8) -0.0081(7)
O5 0.0587(13) 0.0404(11) 0.0740(14) -0.0048(9) 0.0468(12) -0.0058(9)
O6 0.0340(9) 0.0418(10) 0.0648(12) -0.0017(9) 0.0293(9) 0.0017(8)
O7 0.0439(11) 0.0571(12) 0.0412(11) -0.0124(9) 0.0104(9) 0.0075(9)
O8 0.0964(18) 0.0404(11) 0.0454(12) -0.0056(9) 0.0368(12) -0.0162(11)
N1 0.0221(9) 0.0269(9) 0.0320(10) -0.0005(8) 0.0136(8) -0.0001(7)
N2 0.0374(12) 0.0262(10) 0.0581(14) -0.0016(9) 0.0244(10) 0.0028(9)
N3 0.0260(10) 0.0258(10) 0.0374(11) 0.0014(8) 0.0122(8) -0.0006(8)
N6 0.0313(11) 0.0256(10) 0.0636(14) 0.0002(10) 0.0279(10) -0.0022(8)
N7 0.0211(9) 0.0288(10) 0.0355(11) -0.0027(8) 0.0104(8) -0.0004(8)
N9 0.0244(10) 0.0311(10) 0.0376(11) 0.0032(8) 0.0156(8) -0.0027(8)
C2 0.0252(11) 0.0266(11) 0.0286(11) -0.0017(9) 0.0076(9) -0.0005(9)
C4 0.0203(11) 0.0279(11) 0.0249(11) 0.0019(9) 0.0062(9) -0.0020(9)
C5 0.0191(10) 0.0261(11) 0.0260(11) -0.0011(9) 0.0064(8) -0.0004(8)
C6 0.0214(11) 0.0260(11) 0.0265(11) 0.0003(9) 0.0069(9) -0.0009(9)
C8 0.0231(11) 0.0362(13) 0.0388(13) -0.0023(10) 0.0143(10) 0.0011(10)
C10 0.0216(11) 0.0378(13) 0.0342(12) 0.0015(10) 0.0078(9) 0.0052(10)
C11 0.0202(11) 0.0327(12) 0.0352(13) 0.0029(10) 0.0071(9) 0.0038(9)
C12 0.0283(14) 0.0243(12) 0.071(2) -0.0034(12) 0.0060(13) 0.0041(10)
C13 0.0218(12) 0.0298(13) 0.0688(18) 0.0034(12) 0.0052(12) -0.0027(10)
C14 0.0215(11) 0.0364(13) 0.0335(13) -0.0053(10) 0.0063(9) -0.0018(10)
C15 0.0191(11) 0.0288(11) 0.0345(12) -0.0012(9) 0.0052(9) -0.0037(9)
C16 0.0230(12) 0.0294(13) 0.0601(17) 0.0059(11) 0.0019(11) 0.0016(10)
C17 0.0250(13) 0.0236(12) 0.0734(19) -0.0051(12) 0.0047(12) -0.0019(10)
C18 0.0262(11) 0.0381(14) 0.0290(12) -0.0055(10) 0.0109(9) -0.0029(10)
C19 0.0200(11) 0.0363(12) 0.0286(11) -0.0066(9) 0.0069(9) -0.0030(9)
C20 0.0259(12) 0.0333(13) 0.0421(14) -0.0092(10) 0.0138(10) 0.0011(10)
C21 0.0286(12) 0.0305(12) 0.0415(14) -0.0042(10) 0.0121(10) -0.0032(10)
O9 0.058(2) 0.0439(16) 0.078(3) 0.0070(15) 0.041(2) -0.0034(13)
O9' 0.063(7) 0.058(5) 0.065(8) 0.017(5) 0.033(6) -0.004(4)

loop_
_atom_type_symbol
_atom_type_description
_atom_type_scat_dispersion_real
_atom_type_scat_dispersion_imag
_atom_type_scat_source
C C 0.0033 0.0016 'International Tables Vol C Tables 4.2.6.8 and 6.1.1.4'
H H 0.0000 0.0000 'International Tables Vol C Tables 4.2.6.8 and 6.1.1.4'
N N 0.0061 0.0033 'International Tables Vol C Tables 4.2.6.8 and 6.1.1.4'
O O 0.0106 0.0060 'International Tables Vol C Tables 4.2.6.8 and 6.1.1.4'
Cd Cd -0.8075 1.2024 'International Tables Vol C Tables 4.2.6.8 and 6.1.1.4'

loop_
_geom_angle_atom_site_label_1
_geom_angle_atom_site_label_2
_geom_angle_atom_site_label_3
_geom_angle
_geom_angle_site_symmetry_1
O4 Cd1 O8 90.43(8) .
O4 Cd1 O7 87.56(7) .
O8 Cd1 O7 171.95(7) .
O4 Cd1 N7 86.22(6) .
O8 Cd1 N7 88.01(7) .
O7 Cd1 N7 99.63(7) .
O4 Cd1 O1 132.73(6) .
O8 Cd1 O1 87.60(8) .
O7 Cd1 O1 88.05(7) .
N7 Cd1 O1 140.80(6) .
O4 Cd1 O2 166.26(7) .
O8 Cd1 O2 101.93(8) .
O7 Cd1 O2 81.00(7) .
N7 Cd1 O2 88.22(6) .
O1 Cd1 O2 54.84(6) .
O4 Cd1 C10 158.41(7) .
O8 Cd1 C10 94.87(8) .
O7 Cd1 C10 84.29(7) .
N7 Cd1 C10 114.83(7) .
O1 Cd1 C10 27.25(7) .
O2 Cd1 C10 27.60(7) .
C10 O1 Cd1 93.55(14) .
C10 O2 Cd1 90.66(14) .
C14 O4 Cd1 103.65(14) .
Cd1 O7 H7A 103.1 .
Cd1 O7 H7B 121.3 .
H7A O7 H7B 117.1 .
Cd1 O8 H8A 123.8 .
Cd1 O8 H8B 117.7 .
H8A O8 H8B 117.1 .
C6 N1 C2 123.61(18) .
C6 N1 H1 118.2 .
C2 N1 H1 118.2 .
C2 N2 H2A 120.2 .
C2 N2 H2B 118.3 .
H2A N2 H2B 112.9 .
C2 N3 C4 112.30(19) .
C6 N6 H6A 120.0 .
C6 N6 H6B 120.0 .
H6A N6 H6B 120.0 .
C8 N7 C5 103.98(19) .
C8 N7 Cd1 119.84(15) .
C5 N7 Cd1 135.76(14) .
C8 N9 C4 107.18(18) .
C8 N9 H9 126.4 .
C4 N9 H9 126.4 .
N3 C2 N2 120.2(2) .
N3 C2 N1 123.7(2) .
N2 C2 N1 116.1(2) .
N3 C4 N9 125.74(19) .
N3 C4 C5 128.99(19) .
N9 C4 C5 105.27(18) .
C4 C5 N7 110.06(18) .
C4 C5 C6 116.13(19) .
N7 C5 C6 133.8(2) .
N6 C6 N1 118.09(19) .
N6 C6 C5 126.7(2) .
N1 C6 C5 115.21(19) .
N7 C8 N9 113.5(2) .
N7 C8 H8 123.2 .
N9 C8 H8 123.2 .
O1 C10 O2 120.9(2) .
O1 C10 C11 120.2(2) .
O2 C10 C11 118.9(2) .
O1 C10 Cd1 59.20(12) .
O2 C10 Cd1 61.74(12) .
C11 C10 Cd1 178.41(17) .
C12 C11 C13 118.8(2) .
C12 C11 C10 120.7(2) .
C13 C11 C10 120.4(2) .
C16 C12 C11 120.8(2) 4_475
C16 C12 H12 119.6 4_475
C11 C12 H12 119.6 .
C17 C13 C11 120.5(2) 4_475
C17 C13 H13 119.8 4_475
C11 C13 H13 119.8 .
O3 C14 O4 121.7(2) .
O3 C14 C15 120.4(2) .
O4 C14 C15 117.9(2) .
C16 C15 C17 119.3(2) .
C16 C15 C14 120.0(2) .
C17 C15 C14 120.7(2) .
C12 C16 C15 120.3(2) 4_676
C12 C16 H16 119.8 4_676
C15 C16 H16 119.8 .
C13 C17 C15 120.2(2) 4_676
C13 C17 H17 119.9 4_676
C15 C17 H17 119.9 .
O5 C18 O6 123.9(2) .
O5 C18 C19 118.4(2) .
O6 C18 C19 117.6(2) .
C20 C19 C21 119.5(2) .
C20 C19 C18 119.9(2) .
C21 C19 C18 120.6(2) .
C21 C20 C19 120.4(2) 3_667
C21 C20 H20 119.8 3_667
C19 C20 H20 119.8 .
C20 C21 C19 120.1(2) 3_667
C20 C21 H21 120.0 3_667
C19 C21 H21 120.0 .

loop_
_geom_bond_atom_site_label_1
_geom_bond_atom_site_label_2
_geom_bond_distance
_geom_bond_site_symmetry_2
Cd1 O4 2.2757(17) .
Cd1 O8 2.297(2) .
Cd1 O7 2.3160(18) .
Cd1 N7 2.3418(19) .
Cd1 O1 2.3459(17) .
Cd1 O2 2.4011(17) .
Cd1 C10 2.726(2) .
O1 C10 1.250(3) .
O2 C10 1.263(3) .
O3 C14 1.249(3) .
O4 C14 1.263(3) .
O5 C18 1.252(3) .
O6 C18 1.255(3) .
O7 H7A 0.8505 .
O7 H7B 0.8507 .
O8 H8A 0.8499 .
O8 H8B 0.8499 .
N1 C6 1.356(3) .
N1 C2 1.369(3) .
N1 H1 0.8600 .
N2 C2 1.340(3) .
N2 H2A 0.8999 .
N2 H2B 0.9000 .
N3 C2 1.322(3) .
N3 C4 1.334(3) .
N6 C6 1.322(3) .
N6 H6A 0.8600 .
N6 H6B 0.8600 .
N7 C8 1.311(3) .
N7 C5 1.392(3) .
N9 C8 1.351(3) .
N9 C4 1.365(3) .
N9 H9 0.8600 .
C4 C5 1.390(3) .
C5 C6 1.400(3) .
C8 H8 0.9300 .
C10 C11 1.499(3) .
C11 C12 1.381(3) .
C11 C13 1.384(3) .
C12 C16 1.374(3) 4_475
C12 H12 0.9300 .
C13 C17 1.382(3) 4_475
C13 H13 0.9300 .
C14 C15 1.500(3) .
C15 C16 1.380(3) .
C15 C17 1.383(3) .
C16 C12 1.374(3) 4_676
C16 H16 0.9300 .
C17 C13 1.382(3) 4_676
C17 H17 0.9300 .
C18 C19 1.505(3) .
C19 C20 1.386(3) .
C19 C21 1.387(3) .
C20 C21 1.386(3) 3_667
C20 H20 0.9300 .
C21 C20 1.386(3) 3_667
C21 H21 0.9300 .

loop_
_geom_torsion_atom_site_label_1
_geom_torsion_atom_site_label_2
_geom_torsion_atom_site_label_3
_geom_torsion_atom_site_label_4
_geom_torsion
_geom_torsion_site_symmetry_4
O4 Cd1 O1 C10 -166.16(14) .
O8 Cd1 O1 C10 105.48(16) .
O7 Cd1 O1 C10 -81.29(16) .
N7 Cd1 O1 C10 21.6(2) .
O2 Cd1 O1 C10 -0.94(14) .
O4 Cd1 O2 C10 128.8(2) .
O8 Cd1 O2 C10 -77.46(15) .
O7 Cd1 O2 C10 94.91(15) .
N7 Cd1 O2 C10 -165.05(15) .
O1 Cd1 O2 C10 0.93(14) .
O8 Cd1 O4 C14 88.03(16) .
O7 Cd1 O4 C14 -84.17(17) .
N7 Cd1 O4 C14 176.01(17) .
O1 Cd1 O4 C14 0.9(2) .
O2 Cd1 O4 C14 -117.6(3) .
C10 Cd1 O4 C14 -16.4(3) .
O4 Cd1 N7 C8 142.52(18) .
O8 Cd1 N7 C8 -126.92(18) .
O7 Cd1 N7 C8 55.64(18) .
O1 Cd1 N7 C8 -43.2(2) .
O2 Cd1 N7 C8 -24.91(18) .
C10 Cd1 N7 C8 -32.48(19) .
O4 Cd1 N7 C5 -46.3(2) .
O8 Cd1 N7 C5 44.3(2) .
O7 Cd1 N7 C5 -133.1(2) .
O1 Cd1 N7 C5 128.0(2) .
O2 Cd1 N7 C5 146.3(2) .
C10 Cd1 N7 C5 138.7(2) .
C4 N3 C2 N2 -179.8(2) .
C4 N3 C2 N1 0.3(3) .
C6 N1 C2 N3 0.7(3) .
C6 N1 C2 N2 -179.2(2) .
C2 N3 C4 N9 -179.9(2) .
C2 N3 C4 C5 0.1(3) .
C8 N9 C4 N3 -179.4(2) .
C8 N9 C4 C5 0.7(2) .
N3 C4 C5 N7 179.5(2) .
N9 C4 C5 N7 -0.5(2) .
N3 C4 C5 C6 -1.2(3) .
N9 C4 C5 C6 178.72(19) .
C8 N7 C5 C4 0.1(2) .
Cd1 N7 C5 C4 -172.01(15) .
C8 N7 C5 C6 -178.9(2) .
Cd1 N7 C5 C6 8.9(4) .
C2 N1 C6 N6 177.2(2) .
C2 N1 C6 C5 -1.9(3) .
C4 C5 C6 N6 -177.0(2) .
N7 C5 C6 N6 2.0(4) .
C4 C5 C6 N1 2.0(3) .
N7 C5 C6 N1 -179.0(2) .
C5 N7 C8 N9 0.3(3) .
Cd1 N7 C8 N9 173.99(15) .
C4 N9 C8 N7 -0.6(3) .
Cd1 O1 C10 O2 1.7(3) .
Cd1 O1 C10 C11 -178.30(19) .
Cd1 O2 C10 O1 -1.7(2) .
Cd1 O2 C10 C11 178.34(19) .
O4 Cd1 C10 O1 28.5(3) .
O8 Cd1 C10 O1 -75.09(16) .
O7 Cd1 C10 O1 96.87(16) .
N7 Cd1 C10 O1 -165.15(14) .
O2 Cd1 C10 O1 178.3(2) .
O4 Cd1 C10 O2 -149.82(19) .
O8 Cd1 C10 O2 106.56(15) .
O7 Cd1 C10 O2 -81.48(15) .
N7 Cd1 C10 O2 16.51(16) .
O1 Cd1 C10 O2 -178.3(2) .
O4 Cd1 C10 C11 96(6) .
O8 Cd1 C10 C11 -8(6) .
O7 Cd1 C10 C11 164(6) .
N7 Cd1 C10 C11 -98(6) .
O1 Cd1 C10 C11 67(6) .
O2 Cd1 C10 C11 -114(6) .
O1 C10 C11 C12 163.2(3) .
O2 C10 C11 C12 -16.8(4) .
Cd1 C10 C11 C12 97(6) .
O1 C10 C11 C13 -16.8(4) .
O2 C10 C11 C13 163.2(2) .
Cd1 C10 C11 C13 -83(6) .
C13 C11 C12 C16 2.5(4) 4_475
C10 C11 C12 C16 -177.5(3) 4_475
C12 C11 C13 C17 -1.2(4) 4_475
C10 C11 C13 C17 178.9(3) 4_475
Cd1 O4 C14 O3 -0.9(3) .
Cd1 O4 C14 C15 178.39(17) .
O3 C14 C15 C16 5.3(4) .
O4 C14 C15 C16 -174.0(2) .
O3 C14 C15 C17 -174.6(3) .
O4 C14 C15 C17 6.1(4) .
C17 C15 C16 C12 1.0(4) 4_676
C14 C15 C16 C12 -179.0(2) 4_676
C16 C15 C17 C13 -2.3(4) 4_676
C14 C15 C17 C13 177.6(3) 4_676
O5 C18 C19 C20 178.3(2) .
O6 C18 C19 C20 -0.7(3) .
O5 C18 C19 C21 -1.6(3) .
O6 C18 C19 C21 179.3(2) .
C21 C19 C20 C21 -0.3(4) 3_667
C18 C19 C20 C21 179.8(2) 3_667
C20 C19 C21 C20 0.3(4) 3_667
C18 C19 C21 C20 -179.8(2) 3_667
